data_7717354
loop_
_publ_author_name
'Payong, Jae Elise L.'
'L&#xe9;onard, Nadia G'
'Anderson-Sanchez, Lauren M'
'Ziller, Joseph W.'
'Yang, Jenny Y.'

_publ_section_title
;
 Synthesis and anion binding properties of (thio)urea functionalized
 Ni(II)-salen complexes.
;
_journal_name_full 'Dalton transactions (Cambridge, England : 2003)'
_journal_paper_doi 10.1039/d4dt02683g
_journal_year 2024
_chemical_formula_sum 'C26.83 H28 N4 Ni O3.5'
_chemical_formula_weight 521.24
_space_group_crystal_system triclinic
_space_group_IT_number 2
_space_group_name_Hall '-P 1'
_space_group_name_H-M_alt 'P -1'
_atom_sites_solution_hydrogens mixed
_atom_sites_solution_primary direct
_atom_sites_solution_secondary difmap
_audit_creation_method SHELXL-2014/7
_audit_update_record
;
2024-08-24 deposited with the CCDC.	2024-10-25 downloaded from the CCDC.
;
_cell_angle_alpha 72.4119(14)
_cell_angle_beta 88.1460(15)
_cell_angle_gamma 71.8599(15)
_cell_formula_units_Z 6
_cell_length_a 11.6000(10)
_cell_length_b 16.4750(15)
_cell_length_c 21.5479(19)
_cell_measurement_reflns_used 9885
_cell_measurement_temperature 93(2)
_cell_measurement_theta_max 30.43
_cell_measurement_theta_min 2.55
_cell_volume 3721.7(6)
_computing_cell_refinement 'Bruker SAINT 8.34a, 2013'
_computing_data_collection 'Bruker APEX2 2014.11-0, 2014'
_computing_data_reduction 'Bruker SAINT 8.34a, 2013'
_computing_molecular_graphics 'Bruker SHELXTL'
_computing_publication_material 'Bruker SHELXTL'
_computing_structure_refinement 'SHELXL-2014/7 (Sheldrick, 2014)'
_computing_structure_solution 'Bruker SHELXTL 2014/4'
_diffrn_ambient_temperature 93(2)
_diffrn_measured_fraction_theta_full 0.999
_diffrn_measured_fraction_theta_max 0.999
_diffrn_measurement_device_type 'Bruker SMART APEX II CCD'
_diffrn_measurement_method '\f and \w scans'
_diffrn_radiation_type MoK\a
_diffrn_radiation_wavelength 0.71073
_diffrn_reflns_av_R_equivalents 0.0588
_diffrn_reflns_av_unetI/netI 0.0599
_diffrn_reflns_Laue_measured_fraction_full 0.999
_diffrn_reflns_Laue_measured_fraction_max 0.999
_diffrn_reflns_limit_h_max 16
_diffrn_reflns_limit_h_min -16
_diffrn_reflns_limit_k_max 22
_diffrn_reflns_limit_k_min -22
_diffrn_reflns_limit_l_max 29
_diffrn_reflns_limit_l_min -29
_diffrn_reflns_number 73631
_diffrn_reflns_point_group_measured_fraction_full 0.999
_diffrn_reflns_point_group_measured_fraction_max 0.999
_diffrn_reflns_theta_full 25.242
_diffrn_reflns_theta_max 29.574
_diffrn_reflns_theta_min 1.922
_diffrn_source 'fine-focus sealed tube'
_exptl_absorpt_coefficient_mu 0.820
_exptl_absorpt_correction_T_max 0.7461
_exptl_absorpt_correction_T_min 0.6621
_exptl_absorpt_correction_type multi-scan
_exptl_absorpt_process_details 'Bruker SADABS 2014/5'
_exptl_crystal_colour orange
_exptl_crystal_density_diffrn 1.395
_exptl_crystal_density_meas ?
_exptl_crystal_density_method not_measured
_exptl_crystal_description rod
_exptl_crystal_F_000 1638
_exptl_crystal_recrystallization_method 'Re-crystallisation from solvent: Ethanol'
_exptl_crystal_size_max 0.367
_exptl_crystal_size_mid 0.171
_exptl_crystal_size_min 0.171
_refine_diff_density_max 1.414
_refine_diff_density_min -1.141
_refine_diff_density_rms 0.098
_refine_ls_extinction_method none
_refine_ls_goodness_of_fit_ref 1.021
_refine_ls_hydrogen_treatment mixed
_refine_ls_matrix_type full
_refine_ls_number_parameters 983
_refine_ls_number_reflns 20850
_refine_ls_number_restraints 2
_refine_ls_restrained_S_all 1.021
_refine_ls_R_factor_all 0.0760
_refine_ls_R_factor_gt 0.0501
_refine_ls_shift/su_max 0.001
_refine_ls_shift/su_mean 0.000
_refine_ls_structure_factor_coef Fsqd
_refine_ls_weighting_details 'w=1/[\s^2^(Fo^2^)+(0.0687P)^2^+3.8075P] where P=(Fo^2^+2Fc^2^)/3'
_refine_ls_weighting_scheme calc
_refine_ls_wR_factor_gt 0.1261
_refine_ls_wR_factor_ref 0.1397
_reflns_Friedel_coverage 0.000
_reflns_number_gt 15415
_reflns_number_total 20850
_reflns_threshold_expression 'I > 2\s(I)'
_cod_data_source_file d4dt02683g2.cif
_cod_data_source_block jyy321
_cod_depositor_comments
;
The following automatic conversions were performed:

data item '_exptl_crystal_density_meas' value 'not_measured' was
changed to '?' -- the value is perceived as not measured.

Automatic conversion script
Id: cif_fix_values 8170 2020-07-09 18:12:32Z antanas 
;
_cod_original_formula_sum 'C26.83 H28 N4 Ni O3.50'
_cod_database_code 7717354
_shelx_shelxl_version_number 2014/7
_shelx_space_group_comment
; 
The symmetry employed for this shelxl refinement is uniquely defined 
by the following loop, which should always be used as a source of 
symmetry information in preference to the above space-group names. 
They are only intended as comments. 
;
_shelx_estimated_absorpt_t_min 0.753
_shelx_estimated_absorpt_t_max 0.872
_exptl_absorpt_special_details
; 
Reflections not merged 
76873 Corrected reflections written to file jyy321s.hkl 
Estimated minimum and maximum transmission:  0.6621  0.7461 
The ratio (0.8874) of these values is more reliable than their absolute values 
Additional spherical absorption correction applied with mu*r =  0.2000 
Lambda/2 correction factor = 0.00150 
;

loop_
_space_group_symop_operation_xyz
'x, y, z'
'-x, -y, -z'

loop_
_atom_site_label
_atom_site_type_symbol
_atom_site_fract_x
_atom_site_fract_y
_atom_site_fract_z
_atom_site_U_iso_or_equiv
_atom_site_adp_type
_atom_site_occupancy
_atom_site_site_symmetry_order
_atom_site_calc_flag
_atom_site_refinement_flags_posn
_atom_site_refinement_flags_adp
_atom_site_refinement_flags_occupancy
_atom_site_disorder_assembly
_atom_site_disorder_group
Ni1 Ni 0.45256(3) 0.67083(2) 0.50037(2) 0.01291(7) Uani 1 1 d . . . . .
O1 O 0.32819(16) 0.65181(13) 0.46022(9) 0.0177(4) Uani 1 1 d . . . . .
O2 O 0.33262(15) 0.71246(12) 0.55122(8) 0.0167(4) Uani 1 1 d . . . . .
O3 O 0.19947(17) 0.83682(14) 0.81041(9) 0.0220(4) Uani 1 1 d . . . . .
N1 N 0.57746(18) 0.68170(14) 0.54656(10) 0.0145(4) Uani 1 1 d . . . . .
N2 N 0.56869(18) 0.63400(14) 0.44470(10) 0.0146(4) Uani 1 1 d . . . . .
N3 N 0.35961(19) 0.85851(14) 0.74966(10) 0.0151(4) Uani 1 1 d . . . . .
H3 H 0.425(3) 0.864(2) 0.7536(16) 0.023(8) Uiso 1 1 d . . . . .
N4 N 0.33710(19) 0.89393(15) 0.84350(11) 0.0158(4) Uani 1 1 d . . . . .
H4 H 0.388(3) 0.914(2) 0.8320(16) 0.020(8) Uiso 1 1 d . . . . .
C1 C 0.6976(2) 0.64659(18) 0.52234(12) 0.0178(5) Uani 1 1 d . . . . .
H1A H 0.7349 0.5822 0.5465 0.021 Uiso 1 1 calc R U . . .
H1B H 0.7522 0.6794 0.5291 0.021 Uiso 1 1 calc R U . . .
C2 C 0.6804(2) 0.65893(18) 0.45027(13) 0.0173(5) Uani 1 1 d . . . . .
C3 C 0.7944(2) 0.6008(2) 0.42858(15) 0.0275(6) Uani 1 1 d . . . . .
H3A H 0.8066 0.5374 0.4521 0.041 Uiso 1 1 calc R U . . .
H3B H 0.8650 0.6168 0.4381 0.041 Uiso 1 1 calc R U . . .
H3C H 0.7849 0.6108 0.3816 0.041 Uiso 1 1 calc R U . . .
C4 C 0.6545(3) 0.75724(19) 0.41039(13) 0.0233(6) Uani 1 1 d . . . . .
H4A H 0.5802 0.7938 0.4241 0.035 Uiso 1 1 calc R U . . .
H4B H 0.6438 0.7640 0.3640 0.035 Uiso 1 1 calc R U . . .
H4C H 0.7229 0.7772 0.4174 0.035 Uiso 1 1 calc R U . . .
C5 C 0.5581(2) 0.59495(17) 0.40270(12) 0.0177(5) Uani 1 1 d . . . . .
H5 H 0.6276 0.5754 0.3799 0.021 Uiso 1 1 calc R U . . .
C6 C 0.4489(2) 0.57868(17) 0.38775(12) 0.0166(5) Uani 1 1 d . . . . .
C7 C 0.4505(2) 0.53790(18) 0.33828(13) 0.0197(5) Uani 1 1 d . . . . .
H7 H 0.5247 0.5172 0.3194 0.024 Uiso 1 1 calc R U . . .
C8 C 0.3468(3) 0.52772(19) 0.31713(13) 0.0224(5) Uani 1 1 d . . . . .
H8 H 0.3487 0.5015 0.2833 0.027 Uiso 1 1 calc R U . . .
C9 C 0.2390(3) 0.55642(19) 0.34607(13) 0.0220(5) Uani 1 1 d . . . . .
H9 H 0.1670 0.5495 0.3318 0.026 Uiso 1 1 calc R U . . .
C10 C 0.2349(2) 0.59486(19) 0.39537(13) 0.0206(5) Uani 1 1 d . . . . .
H10 H 0.1608 0.6118 0.4154 0.025 Uiso 1 1 calc R U . . .
C82 C 0.3389(2) 0.60932(17) 0.41640(12) 0.0162(5) Uani 1 1 d . . . . .
C12 C 0.3432(2) 0.74853(16) 0.59711(12) 0.0145(5) Uani 1 1 d . . . . .
C13 C 0.2354(2) 0.79114(17) 0.62244(12) 0.0170(5) Uani 1 1 d . . . . .
H13 H 0.1594 0.7955 0.6043 0.020 Uiso 1 1 calc R U . . .
C14 C 0.2369(2) 0.82672(17) 0.67265(12) 0.0169(5) Uani 1 1 d . . . . .
H14 H 0.1627 0.8548 0.6887 0.020 Uiso 1 1 calc R U . . .
C15 C 0.3480(2) 0.82133(16) 0.69990(12) 0.0141(4) Uani 1 1 d . . . . .
C16 C 0.4540(2) 0.78134(16) 0.67486(12) 0.0149(5) Uani 1 1 d . . . . .
H16 H 0.5292 0.7788 0.6928 0.018 Uiso 1 1 calc R U . . .
C17 C 0.4557(2) 0.74407(16) 0.62383(12) 0.0139(4) Uani 1 1 d . . . . .
C18 C 0.5720(2) 0.70439(17) 0.59975(12) 0.0156(5) Uani 1 1 d . . . . .
C19 C 0.6866(2) 0.6918(2) 0.63809(13) 0.0220(5) Uani 1 1 d . . . . .
H19A H 0.7554 0.6483 0.6260 0.033 Uiso 1 1 calc R U . . .
H19B H 0.6765 0.6694 0.6849 0.033 Uiso 1 1 calc R U . . .
H19C H 0.7021 0.7494 0.6282 0.033 Uiso 1 1 calc R U . . .
C20 C 0.2903(2) 0.86096(16) 0.80172(12) 0.0148(5) Uani 1 1 d . . . . .
C21 C 0.2928(2) 0.90818(16) 0.90220(12) 0.0143(5) Uani 1 1 d . . . . .
C22 C 0.3437(2) 0.95812(17) 0.92844(12) 0.0174(5) Uani 1 1 d . . . . .
H22 H 0.4075 0.9784 0.9076 0.021 Uiso 1 1 calc R U . . .
C23 C 0.3013(3) 0.97825(18) 0.98505(13) 0.0214(5) Uani 1 1 d . . . . .
H23 H 0.3356 1.0127 1.0025 0.026 Uiso 1 1 calc R U . . .
C24 C 0.2089(3) 0.94794(18) 1.01598(13) 0.0217(5) Uani 1 1 d . . . . .
H24 H 0.1790 0.9624 1.0542 0.026 Uiso 1 1 calc R U . . .
C25 C 0.1607(2) 0.89658(17) 0.99089(13) 0.0191(5) Uani 1 1 d . . . . .
H25 H 0.0983 0.8751 1.0125 0.023 Uiso 1 1 calc R U . . .
C26 C 0.2024(2) 0.87578(17) 0.93423(12) 0.0167(5) Uani 1 1 d . . . . .
H26 H 0.1693 0.8398 0.9177 0.020 Uiso 1 1 calc R U . . .
Ni2 Ni 1.25512(3) 0.37792(2) 0.90064(2) 0.01223(7) Uani 1 1 d . . . . .
O4 O 1.15376(15) 0.31371(12) 0.94167(8) 0.0168(4) Uani 1 1 d . . . . .
O5 O 1.13323(15) 0.42904(12) 0.83532(8) 0.0152(3) Uani 1 1 d . . . . .
O6 O 0.93452(16) 0.69890(14) 0.55808(9) 0.0249(4) Uani 1 1 d . . . . .
N5 N 1.34559(18) 0.45257(14) 0.85944(10) 0.0135(4) Uani 1 1 d . . . . .
N6 N 1.38015(18) 0.32068(14) 0.96529(10) 0.0134(4) Uani 1 1 d . . . . .
N7 N 1.14087(19) 0.63217(15) 0.57807(10) 0.0165(4) Uani 1 1 d . . . . .
H7A H 1.205(3) 0.640(2) 0.5673(14) 0.013(7) Uiso 1 1 d . . . . .
N8 N 1.0639(2) 0.74039(16) 0.48145(11) 0.0200(5) Uani 1 1 d . . . . .
H8A H 1.135(3) 0.726(2) 0.4712(15) 0.021(8) Uiso 1 1 d . . . . .
C27 C 1.4421(2) 0.44643(17) 0.90529(12) 0.0160(5) Uani 1 1 d . . . . .
H27A H 1.4089 0.4876 0.9314 0.019 Uiso 1 1 calc R U . . .
H27B H 1.5088 0.4639 0.8808 0.019 Uiso 1 1 calc R U . . .
C28 C 1.4902(2) 0.35016(16) 0.95001(12) 0.0146(5) Uani 1 1 d . . . . .
C29 C 1.5573(2) 0.34958(18) 1.01039(12) 0.0184(5) Uani 1 1 d . . . . .
H29A H 1.4999 0.3843 1.0345 0.028 Uiso 1 1 calc R U . . .
H29B H 1.6220 0.3765 0.9967 0.028 Uiso 1 1 calc R U . . .
H29C H 1.5930 0.2876 1.0385 0.028 Uiso 1 1 calc R U . . .
C30 C 1.5739(2) 0.28905(18) 0.91480(13) 0.0191(5) Uani 1 1 d . . . . .
H30A H 1.5300 0.2924 0.8755 0.029 Uiso 1 1 calc R U . . .
H30B H 1.6000 0.2270 0.9439 0.029 Uiso 1 1 calc R U . . .
H30C H 1.6453 0.3085 0.9024 0.029 Uiso 1 1 calc R U . . .
C31 C 1.3858(2) 0.25197(16) 1.01557(12) 0.0150(5) Uani 1 1 d . . . . .
H31 H 1.4594 0.2250 1.0424 0.018 Uiso 1 1 calc R U . . .
C32 C 1.2905(2) 0.21327(17) 1.03410(12) 0.0147(5) Uani 1 1 d . . . . .
C33 C 1.3109(2) 0.13904(17) 1.09124(12) 0.0169(5) Uani 1 1 d . . . . .
H33 H 1.3879 0.1151 1.1149 0.020 Uiso 1 1 calc R U . . .
C34 C 1.2215(2) 0.10075(18) 1.11325(12) 0.0195(5) Uani 1 1 d . . . . .
H34 H 1.2366 0.0502 1.1513 0.023 Uiso 1 1 calc R U . . .
C35 C 1.1074(2) 0.13781(18) 1.07830(13) 0.0196(5) Uani 1 1 d . . . . .
H35 H 1.0444 0.1128 1.0937 0.023 Uiso 1 1 calc R U . . .
C36 C 1.0854(2) 0.20950(18) 1.02230(13) 0.0196(5) Uani 1 1 d . . . . .
H36 H 1.0072 0.2336 0.9999 0.023 Uiso 1 1 calc R U . . .
C37 C 1.1770(2) 0.24809(16) 0.99745(12) 0.0150(5) Uani 1 1 d . . . . .
C38 C 1.1421(2) 0.47613(16) 0.77487(11) 0.0128(4) Uani 1 1 d . . . . .
C39 C 1.0551(2) 0.48460(17) 0.72696(12) 0.0154(5) Uani 1 1 d . . . . .
H39 H 0.9960 0.4547 0.7394 0.019 Uiso 1 1 calc R U . . .
C40 C 1.0532(2) 0.53470(17) 0.66311(12) 0.0159(5) Uani 1 1 d . . . . .
H40 H 0.9943 0.5384 0.6319 0.019 Uiso 1 1 calc R U . . .
C41 C 1.1387(2) 0.58062(16) 0.64380(11) 0.0145(5) Uani 1 1 d . . . . .
C42 C 1.2254(2) 0.57255(16) 0.68969(12) 0.0139(4) Uani 1 1 d . . . . .
H42 H 1.2839 0.6028 0.6764 0.017 Uiso 1 1 calc R U . . .
C43 C 1.2302(2) 0.52071(16) 0.75587(11) 0.0125(4) Uani 1 1 d . . . . .
C44 C 1.3244(2) 0.51347(16) 0.80268(12) 0.0138(4) Uani 1 1 d . . . . .
C45 C 1.3949(2) 0.57955(18) 0.78523(13) 0.0192(5) Uani 1 1 d . . . . .
H45A H 1.3962 0.6039 0.8214 0.029 Uiso 1 1 calc R U . . .
H45B H 1.3558 0.6286 0.7459 0.029 Uiso 1 1 calc R U . . .
H45C H 1.4784 0.5490 0.7771 0.029 Uiso 1 1 calc R U . . .
C46 C 1.0382(2) 0.69106(18) 0.54101(12) 0.0172(5) Uani 1 1 d . . . . .
C47 C 0.9720(2) 0.80364(18) 0.43339(13) 0.0212(5) Uani 1 1 d . . . . .
C48 C 0.8814(3) 0.8705(2) 0.44895(16) 0.0289(6) Uani 1 1 d . . . . .
H48 H 0.8793 0.8742 0.4921 0.035 Uiso 1 1 calc R U . . .
C49 C 0.7928(3) 0.9324(2) 0.40077(19) 0.0370(8) Uani 1 1 d . . . . .
H49 H 0.7308 0.9787 0.4113 0.044 Uiso 1 1 calc R U . . .
C50 C 0.7944(3) 0.9273(2) 0.33822(17) 0.0386(8) Uani 1 1 d . . . . .
H50 H 0.7328 0.9689 0.3060 0.046 Uiso 1 1 calc R U . . .
C51 C 0.8861(3) 0.8614(2) 0.32229(15) 0.0345(8) Uani 1 1 d . . . . .
H51 H 0.8883 0.8586 0.2789 0.041 Uiso 1 1 calc R U . . .
C52 C 0.9754(3) 0.7989(2) 0.36990(13) 0.0266(6) Uani 1 1 d . . . . .
H52 H 1.0381 0.7533 0.3590 0.032 Uiso 1 1 calc R U . . .
Ni3 Ni 0.63729(3) 0.94584(2) 0.73475(2) 0.01302(7) Uani 1 1 d . . . . .
O7 O 0.49751(15) 1.00874(11) 0.76566(8) 0.0148(3) Uani 1 1 d . . . . .
O8 O 0.59491(15) 0.84669(11) 0.77866(9) 0.0152(3) Uani 1 1 d . . . . .
O9 O 0.73089(16) 0.43464(12) 0.83701(9) 0.0182(4) Uani 1 1 d . . . . .
N9 N 0.7729(2) 0.87996(15) 0.70264(12) 0.0237(5) Uani 1 1 d D . . . .
N10 N 0.6836(2) 1.04518(15) 0.69267(11) 0.0195(4) Uani 1 1 d . . . . .
N11 N 0.87857(19) 0.48750(14) 0.86220(11) 0.0164(4) Uani 1 1 d . . . . .
H11 H 0.958(3) 0.478(2) 0.8599(15) 0.018(8) Uiso 1 1 d . . . . .
N12 N 0.92878(19) 0.34203(14) 0.86355(11) 0.0165(4) Uani 1 1 d . . . . .
H12 H 0.991(3) 0.341(2) 0.8756(16) 0.023(9) Uiso 1 1 d . . . . .
C53 C 0.8002(4) 0.9411(2) 0.64094(19) 0.0325(4) Uani 0.85 1 d D . P A 1
H53A H 0.8827 0.9135 0.6286 0.039 Uiso 0.85 1 calc R U P A 1
H53B H 0.7408 0.9521 0.6049 0.039 Uiso 0.85 1 calc R U P A 1
C54 C 0.7922(3) 1.0270(2) 0.65276(16) 0.0325(4) Uani 1 1 d D . . . .
C55 C 0.7837(3) 1.1016(2) 0.59105(16) 0.0325(4) Uani 1 1 d . . . . .
H55A H 0.7063 1.1165 0.5665 0.049 Uiso 1 1 calc R U . . .
H55B H 0.8511 1.0827 0.5646 0.049 Uiso 1 1 calc R U . . .
H55C H 0.7880 1.1545 0.6016 0.049 Uiso 1 1 calc R U . . .
C56 C 0.9079(3) 1.0133(2) 0.69565(16) 0.0325(4) Uani 1 1 d . . . . .
H56A H 0.8995 1.0684 0.7066 0.049 Uiso 1 1 calc R U . . .
H56B H 0.9804 0.9995 0.6712 0.049 Uiso 1 1 calc R U . . .
H56C H 0.9159 0.9636 0.7359 0.049 Uiso 1 1 calc R U . . .
C57 C 0.6402(2) 1.12323(18) 0.70062(14) 0.0219(5) Uani 1 1 d . . . . .
H57 H 0.6798 1.1663 0.6809 0.026 Uiso 1 1 calc R U . . .
C58 C 0.5372(2) 1.15038(17) 0.73675(12) 0.0172(5) Uani 1 1 d . . . . .
C59 C 0.5015(2) 1.23890(17) 0.73999(13) 0.0199(5) Uani 1 1 d . . . . .
H59 H 0.5519 1.2753 0.7235 0.024 Uiso 1 1 calc R U . . .
C60 C 0.3953(3) 1.27339(18) 0.76649(13) 0.0219(5) Uani 1 1 d . . . . .
H60 H 0.3726 1.3329 0.7689 0.026 Uiso 1 1 calc R U . . .
C61 C 0.3207(2) 1.21965(18) 0.79000(13) 0.0210(5) Uani 1 1 d . . . . .
H61 H 0.2458 1.2437 0.8071 0.025 Uiso 1 1 calc R U . . .
C62 C 0.3549(2) 1.13217(18) 0.78854(12) 0.0187(5) Uani 1 1 d . . . . .
H62 H 0.3029 1.0970 0.8046 0.022 Uiso 1 1 calc R U . . .
C63 C 0.4660(2) 1.09383(16) 0.76354(11) 0.0145(5) Uani 1 1 d . . . . .
C64 C 0.6677(2) 0.76251(16) 0.79723(12) 0.0143(5) Uani 1 1 d . . . . .
C65 C 0.6208(2) 0.69756(17) 0.83848(12) 0.0158(5) Uani 1 1 d . . . . .
H65 H 0.5403 0.7162 0.8516 0.019 Uiso 1 1 calc R U . . .
C66 C 0.6881(2) 0.60796(17) 0.86030(12) 0.0165(5) Uani 1 1 d . . . . .
H66 H 0.6543 0.5658 0.8884 0.020 Uiso 1 1 calc R U . . .
C67 C 0.8064(2) 0.57908(16) 0.84095(12) 0.0147(5) Uani 1 1 d . . . . .
C68 C 0.8537(2) 0.64161(17) 0.80003(13) 0.0169(5) Uani 1 1 d . . . . .
H68 H 0.9339 0.6217 0.7869 0.020 Uiso 1 1 calc R U . . .
C69 C 0.7875(2) 0.73386(17) 0.77699(13) 0.0163(5) Uani 1 1 d . . . . .
C70 C 0.8337(2) 0.79532(18) 0.72566(15) 0.0232(6) Uani 1 1 d . . . . .
C71 C 0.9527(3) 0.7560(2) 0.69804(19) 0.0379(8) Uani 1 1 d . . . . .
H71A H 0.9437 0.7128 0.6773 0.057 Uiso 1 1 calc R U . . .
H71B H 1.0170 0.7256 0.7334 0.057 Uiso 1 1 calc R U . . .
H71C H 0.9743 0.8043 0.6656 0.057 Uiso 1 1 calc R U . . .
C72 C 0.8371(2) 0.42187(16) 0.85286(12) 0.0143(5) Uani 1 1 d . . . . .
C73 C 0.9263(2) 0.26427(16) 0.85039(12) 0.0154(5) Uani 1 1 d . . . . .
C74 C 1.0307(2) 0.18956(17) 0.87026(12) 0.0182(5) Uani 1 1 d . . . . .
H74 H 1.0986 0.1936 0.8912 0.022 Uiso 1 1 calc R U . . .
C75 C 1.0361(3) 0.10982(18) 0.85972(14) 0.0235(6) Uani 1 1 d . . . . .
H75 H 1.1075 0.0594 0.8738 0.028 Uiso 1 1 calc R U . . .
C76 C 0.9388(3) 0.10263(19) 0.82893(15) 0.0268(6) Uani 1 1 d . . . . .
H76 H 0.9422 0.0477 0.8221 0.032 Uiso 1 1 calc R U . . .
C77 C 0.8356(3) 0.17763(19) 0.80817(15) 0.0265(6) Uani 1 1 d . . . . .
H77 H 0.7685 0.1734 0.7866 0.032 Uiso 1 1 calc R U . . .
C78 C 0.8284(2) 0.25830(17) 0.81818(13) 0.0191(5) Uani 1 1 d . . . . .
H78 H 0.7576 0.3089 0.8032 0.023 Uiso 1 1 calc R U . . .
O10 O 1.2147(2) 0.66035(19) 0.89399(15) 0.0522(7) Uani 1 1 d . . . . .
H10A H 1.2080 0.7121 0.8692 0.078 Uiso 1 1 calc R U . . .
C79 C 1.0932(4) 0.5752(3) 0.95167(19) 0.0477(9) Uani 1 1 d . . . . .
H79A H 1.0183 0.5610 0.9479 0.071 Uiso 1 1 calc R U . . .
H79B H 1.0897 0.6001 0.9879 0.071 Uiso 1 1 calc R U . . .
H79C H 1.1631 0.5205 0.9599 0.071 Uiso 1 1 calc R U . . .
C80 C 1.1060(3) 0.6422(2) 0.89004(18) 0.0395(8) Uani 1 1 d . . . . .
H80A H 1.1052 0.6187 0.8530 0.047 Uiso 1 1 calc R U . . .
H80B H 1.0367 0.6983 0.8823 0.047 Uiso 1 1 calc R U . . .
C53A C 0.8583(15) 0.9331(10) 0.6773(11) 0.0325(4) Uani 0.15 1 d D . P A 2
H53C H 0.9183 0.9226 0.7128 0.039 Uiso 0.15 1 calc R U P A 2
H53D H 0.9032 0.9128 0.6420 0.039 Uiso 0.15 1 calc R U P A 2
O11 O 0.5068(5) 0.9533(4) 0.5223(3) 0.0589(16) Uani 0.5 1 d . . P B -2
C11 C 0.4014(7) 0.9418(5) 0.5089(3) 0.0372(15) Uani 0.5 1 d . . P B -2

loop_
_atom_site_aniso_label
_atom_site_aniso_U_11
_atom_site_aniso_U_22
_atom_site_aniso_U_33
_atom_site_aniso_U_23
_atom_site_aniso_U_13
_atom_site_aniso_U_12
Ni1 0.01088(14) 0.01742(16) 0.01156(15) -0.00516(12) 0.00221(11) -0.00550(12)
O1 0.0147(8) 0.0271(10) 0.0156(9) -0.0107(7) 0.0028(7) -0.0087(7)
O2 0.0128(8) 0.0266(10) 0.0153(9) -0.0112(7) 0.0043(6) -0.0084(7)
O3 0.0194(9) 0.0341(11) 0.0198(9) -0.0120(8) 0.0063(7) -0.0154(8)
N1 0.0109(9) 0.0176(10) 0.0146(10) -0.0055(8) 0.0018(7) -0.0036(8)
N2 0.0129(9) 0.0188(10) 0.0136(10) -0.0063(8) 0.0022(7) -0.0059(8)
N3 0.0113(10) 0.0196(11) 0.0181(10) -0.0090(8) 0.0026(8) -0.0072(8)
N4 0.0123(10) 0.0210(11) 0.0180(11) -0.0087(9) 0.0037(8) -0.0082(9)
C1 0.0116(11) 0.0249(13) 0.0187(12) -0.0106(10) 0.0028(9) -0.0046(10)
C2 0.0130(11) 0.0244(13) 0.0188(12) -0.0097(10) 0.0046(9) -0.0093(10)
C3 0.0159(12) 0.0470(18) 0.0281(15) -0.0235(14) 0.0078(11) -0.0105(12)
C4 0.0258(14) 0.0287(14) 0.0199(13) -0.0056(11) 0.0044(10) -0.0172(12)
C5 0.0162(12) 0.0209(12) 0.0161(12) -0.0065(10) 0.0038(9) -0.0056(10)
C6 0.0180(12) 0.0170(12) 0.0145(11) -0.0042(9) 0.0013(9) -0.0058(9)
C7 0.0219(13) 0.0229(13) 0.0158(12) -0.0078(10) 0.0023(10) -0.0073(10)
C8 0.0286(14) 0.0253(14) 0.0163(13) -0.0091(11) -0.0018(10) -0.0097(11)
C9 0.0229(13) 0.0272(14) 0.0178(13) -0.0053(11) -0.0039(10) -0.0116(11)
C10 0.0186(12) 0.0271(14) 0.0175(12) -0.0072(10) 0.0013(10) -0.0088(11)
C82 0.0196(12) 0.0173(12) 0.0122(11) -0.0031(9) -0.0004(9) -0.0076(10)
C12 0.0139(11) 0.0155(11) 0.0139(11) -0.0035(9) 0.0023(9) -0.0055(9)
C13 0.0111(11) 0.0229(13) 0.0173(12) -0.0068(10) 0.0002(9) -0.0052(9)
C14 0.0139(11) 0.0180(12) 0.0195(12) -0.0074(10) 0.0043(9) -0.0048(9)
C15 0.0154(11) 0.0130(11) 0.0134(11) -0.0029(9) 0.0024(9) -0.0050(9)
C16 0.0122(11) 0.0180(12) 0.0143(11) -0.0041(9) 0.0001(8) -0.0051(9)
C17 0.0121(11) 0.0162(11) 0.0132(11) -0.0042(9) 0.0029(8) -0.0049(9)
C18 0.0135(11) 0.0188(12) 0.0148(11) -0.0049(9) 0.0011(9) -0.0057(9)
C19 0.0123(11) 0.0345(15) 0.0211(13) -0.0149(12) 0.0015(9) -0.0042(11)
C20 0.0149(11) 0.0149(11) 0.0135(11) -0.0046(9) 0.0010(9) -0.0033(9)
C21 0.0123(11) 0.0125(11) 0.0152(11) -0.0034(9) -0.0004(8) -0.0006(9)
C22 0.0175(12) 0.0188(12) 0.0154(12) -0.0036(9) -0.0007(9) -0.0065(10)
C23 0.0269(14) 0.0225(13) 0.0158(12) -0.0063(10) -0.0013(10) -0.0085(11)
C24 0.0288(14) 0.0222(13) 0.0122(12) -0.0056(10) 0.0024(10) -0.0050(11)
C25 0.0189(12) 0.0183(12) 0.0167(12) -0.0019(10) 0.0037(9) -0.0048(10)
C26 0.0164(11) 0.0164(12) 0.0157(12) -0.0033(9) 0.0004(9) -0.0045(9)
Ni2 0.01017(14) 0.01344(15) 0.01174(15) -0.00083(11) -0.00120(11) -0.00463(11)
O4 0.0140(8) 0.0182(9) 0.0148(8) 0.0027(7) -0.0026(6) -0.0077(7)
O5 0.0121(8) 0.0181(8) 0.0118(8) 0.0022(6) -0.0010(6) -0.0063(7)
O6 0.0123(8) 0.0347(11) 0.0206(10) 0.0012(8) 0.0007(7) -0.0070(8)
N5 0.0114(9) 0.0151(10) 0.0146(10) -0.0043(8) -0.0003(7) -0.0051(8)
N6 0.0119(9) 0.0155(10) 0.0132(10) -0.0038(8) -0.0003(7) -0.0054(8)
N7 0.0119(10) 0.0254(11) 0.0110(10) -0.0014(8) 0.0017(8) -0.0084(9)
N8 0.0136(10) 0.0293(12) 0.0127(10) 0.0005(9) 0.0004(8) -0.0076(9)
C27 0.0145(11) 0.0185(12) 0.0153(12) -0.0024(9) -0.0027(9) -0.0079(9)
C28 0.0100(10) 0.0173(11) 0.0156(11) -0.0023(9) -0.0010(8) -0.0054(9)
C29 0.0165(12) 0.0229(13) 0.0165(12) -0.0038(10) -0.0034(9) -0.0091(10)
C30 0.0149(11) 0.0201(12) 0.0217(13) -0.0067(10) 0.0025(9) -0.0045(10)
C31 0.0140(11) 0.0168(11) 0.0136(11) -0.0053(9) -0.0020(8) -0.0033(9)
C32 0.0140(11) 0.0173(11) 0.0120(11) -0.0038(9) -0.0021(8) -0.0045(9)
C33 0.0167(11) 0.0180(12) 0.0145(12) -0.0024(9) -0.0034(9) -0.0056(9)
C34 0.0229(13) 0.0194(12) 0.0139(12) 0.0000(9) -0.0020(9) -0.0085(10)
C35 0.0195(12) 0.0211(13) 0.0173(12) -0.0005(10) 0.0008(10) -0.0104(10)
C36 0.0143(11) 0.0232(13) 0.0187(12) -0.0006(10) -0.0036(9) -0.0077(10)
C37 0.0158(11) 0.0133(11) 0.0143(11) -0.0014(9) -0.0014(9) -0.0046(9)
C38 0.0113(10) 0.0127(11) 0.0118(11) -0.0022(8) 0.0000(8) -0.0014(8)
C39 0.0127(11) 0.0181(12) 0.0165(12) -0.0045(9) 0.0008(9) -0.0072(9)
C40 0.0142(11) 0.0203(12) 0.0143(11) -0.0053(9) 0.0011(9) -0.0067(9)
C41 0.0141(11) 0.0171(11) 0.0109(11) -0.0031(9) 0.0014(8) -0.0040(9)
C42 0.0111(10) 0.0148(11) 0.0144(11) -0.0023(9) 0.0010(8) -0.0045(9)
C43 0.0099(10) 0.0129(11) 0.0134(11) -0.0035(9) 0.0001(8) -0.0024(8)
C44 0.0128(11) 0.0138(11) 0.0138(11) -0.0042(9) 0.0010(8) -0.0031(9)
C45 0.0219(13) 0.0201(12) 0.0172(12) -0.0018(10) -0.0016(10) -0.0126(10)
C46 0.0152(11) 0.0223(13) 0.0132(11) -0.0027(9) -0.0003(9) -0.0074(10)
C47 0.0186(12) 0.0218(13) 0.0191(13) 0.0032(10) -0.0048(10) -0.0094(10)
C48 0.0238(14) 0.0245(14) 0.0362(17) -0.0050(12) -0.0047(12) -0.0083(12)
C49 0.0274(16) 0.0200(14) 0.054(2) -0.0002(14) -0.0062(14) -0.0038(12)
C50 0.0278(16) 0.0298(16) 0.0419(19) 0.0174(14) -0.0141(14) -0.0128(13)
C51 0.0300(16) 0.0454(19) 0.0204(15) 0.0105(13) -0.0079(12) -0.0202(15)
C52 0.0226(14) 0.0335(16) 0.0177(13) 0.0044(11) -0.0028(10) -0.0118(12)
Ni3 0.01198(14) 0.01291(15) 0.01491(15) -0.00436(12) 0.00345(11) -0.00514(11)
O7 0.0139(8) 0.0127(8) 0.0173(9) -0.0042(7) 0.0027(6) -0.0040(6)
O8 0.0132(8) 0.0127(8) 0.0201(9) -0.0048(7) 0.0045(7) -0.0053(6)
O9 0.0127(8) 0.0187(9) 0.0226(9) -0.0070(7) -0.0005(7) -0.0032(7)
N9 0.0213(11) 0.0178(11) 0.0327(13) -0.0080(10) 0.0147(10) -0.0080(9)
N10 0.0177(10) 0.0176(11) 0.0218(11) -0.0036(9) 0.0073(8) -0.0065(9)
N11 0.0110(10) 0.0168(10) 0.0202(11) -0.0046(8) -0.0005(8) -0.0037(8)
N12 0.0101(10) 0.0154(10) 0.0217(11) -0.0031(8) -0.0031(8) -0.0030(8)
C53 0.0339(9) 0.0276(8) 0.0334(9) -0.0061(7) 0.0135(7) -0.0103(7)
C54 0.0339(9) 0.0276(8) 0.0334(9) -0.0061(7) 0.0135(7) -0.0103(7)
C55 0.0339(9) 0.0276(8) 0.0334(9) -0.0061(7) 0.0135(7) -0.0103(7)
C56 0.0339(9) 0.0276(8) 0.0334(9) -0.0061(7) 0.0135(7) -0.0103(7)
C57 0.0201(13) 0.0165(12) 0.0281(14) -0.0043(11) 0.0062(10) -0.0075(10)
C58 0.0165(12) 0.0158(12) 0.0176(12) -0.0032(9) -0.0007(9) -0.0043(9)
C59 0.0204(12) 0.0163(12) 0.0220(13) -0.0040(10) -0.0020(10) -0.0059(10)
C60 0.0282(14) 0.0159(12) 0.0186(13) -0.0064(10) -0.0025(10) -0.0016(10)
C61 0.0209(13) 0.0205(13) 0.0178(13) -0.0067(10) 0.0017(10) -0.0003(10)
C62 0.0182(12) 0.0198(12) 0.0150(12) -0.0029(10) 0.0008(9) -0.0040(10)
C63 0.0161(11) 0.0142(11) 0.0111(11) -0.0018(9) -0.0032(8) -0.0033(9)
C64 0.0137(11) 0.0159(11) 0.0148(11) -0.0068(9) 0.0009(9) -0.0049(9)
C65 0.0120(11) 0.0190(12) 0.0177(12) -0.0072(10) 0.0045(9) -0.0054(9)
C66 0.0156(11) 0.0180(12) 0.0152(12) -0.0034(9) 0.0007(9) -0.0060(9)
C67 0.0135(11) 0.0156(11) 0.0160(11) -0.0061(9) -0.0009(9) -0.0048(9)
C68 0.0120(11) 0.0180(12) 0.0242(13) -0.0103(10) 0.0028(9) -0.0059(9)
C69 0.0125(11) 0.0157(11) 0.0231(13) -0.0078(10) 0.0048(9) -0.0062(9)
C70 0.0175(12) 0.0187(13) 0.0341(16) -0.0092(11) 0.0105(11) -0.0064(10)
C71 0.0290(16) 0.0207(15) 0.058(2) -0.0068(14) 0.0222(15) -0.0059(12)
C72 0.0151(11) 0.0142(11) 0.0122(11) -0.0028(9) 0.0025(8) -0.0040(9)
C73 0.0154(11) 0.0146(11) 0.0142(11) -0.0018(9) 0.0035(9) -0.0047(9)
C74 0.0151(11) 0.0172(12) 0.0174(12) -0.0009(10) 0.0019(9) -0.0027(9)
C75 0.0212(13) 0.0159(12) 0.0238(14) 0.0006(10) 0.0055(10) 0.0005(10)
C76 0.0303(15) 0.0162(13) 0.0338(16) -0.0088(11) 0.0075(12) -0.0065(11)
C77 0.0240(14) 0.0231(14) 0.0355(16) -0.0128(12) 0.0015(12) -0.0080(11)
C78 0.0151(11) 0.0160(12) 0.0241(13) -0.0057(10) 0.0008(10) -0.0022(9)
O10 0.0410(15) 0.0421(15) 0.0693(19) -0.0043(13) -0.0073(13) -0.0186(12)
C79 0.061(3) 0.0360(19) 0.046(2) -0.0143(17) 0.0189(18) -0.0148(18)
C80 0.0356(18) 0.0404(19) 0.0398(19) -0.0101(15) 0.0017(15) -0.0103(15)
C53A 0.0339(9) 0.0276(8) 0.0334(9) -0.0061(7) 0.0135(7) -0.0103(7)
O11 0.051(3) 0.056(4) 0.058(4) 0.012(3) 0.000(3) -0.029(3)
C11 0.043(4) 0.032(3) 0.034(4) 0.002(3) -0.003(3) -0.020(3)

loop_
_atom_type_symbol
_atom_type_description
_atom_type_scat_dispersion_real
_atom_type_scat_dispersion_imag
_atom_type_scat_source
C C 0.0033 0.0016 'International Tables Vol C Tables 4.2.6.8 and 6.1.1.4'
H H 0.0000 0.0000 'International Tables Vol C Tables 4.2.6.8 and 6.1.1.4'
N N 0.0061 0.0033 'International Tables Vol C Tables 4.2.6.8 and 6.1.1.4'
Ni Ni 0.3393 1.1124 'International Tables Vol C Tables 4.2.6.8 and 6.1.1.4'
O O 0.0106 0.0060 'International Tables Vol C Tables 4.2.6.8 and 6.1.1.4'

loop_
_geom_angle_atom_site_label_1
_geom_angle_atom_site_label_2
_geom_angle_atom_site_label_3
_geom_angle
_geom_angle_site_symmetry_1
_geom_angle_site_symmetry_3
_geom_angle_publ_flag
O2 Ni1 N2 176.65(9) . . ?
O2 Ni1 O1 83.66(8) . . ?
N2 Ni1 O1 94.72(8) . . ?
O2 Ni1 N1 94.99(8) . . ?
N2 Ni1 N1 86.86(9) . . ?
O1 Ni1 N1 175.24(9) . . ?
C82 O1 Ni1 126.96(16) . . ?
C12 O2 Ni1 126.66(15) . . ?
C18 N1 C1 119.1(2) . . ?
C18 N1 Ni1 128.29(17) . . ?
C1 N1 Ni1 111.95(15) . . ?
C5 N2 C2 120.7(2) . . ?
C5 N2 Ni1 126.72(18) . . ?
C2 N2 Ni1 112.54(15) . . ?
C20 N3 C15 127.2(2) . . ?
C20 N3 H3 115(2) . . ?
C15 N3 H3 114(2) . . ?
C20 N4 C21 128.8(2) . . ?
C20 N4 H4 118(2) . . ?
C21 N4 H4 113(2) . . ?
N1 C1 C2 108.5(2) . . ?
N1 C1 H1A 110.0 . . ?
C2 C1 H1A 110.0 . . ?
N1 C1 H1B 110.0 . . ?
C2 C1 H1B 110.0 . . ?
H1A C1 H1B 108.4 . . ?
N2 C2 C1 104.22(19) . . ?
N2 C2 C4 108.0(2) . . ?
C1 C2 C4 110.6(2) . . ?
N2 C2 C3 114.3(2) . . ?
C1 C2 C3 109.4(2) . . ?
C4 C2 C3 110.2(2) . . ?
C2 C3 H3A 109.5 . . ?
C2 C3 H3B 109.5 . . ?
H3A C3 H3B 109.5 . . ?
C2 C3 H3C 109.5 . . ?
H3A C3 H3C 109.5 . . ?
H3B C3 H3C 109.5 . . ?
C2 C4 H4A 109.5 . . ?
C2 C4 H4B 109.5 . . ?
H4A C4 H4B 109.5 . . ?
C2 C4 H4C 109.5 . . ?
H4A C4 H4C 109.5 . . ?
H4B C4 H4C 109.5 . . ?
N2 C5 C6 124.8(2) . . ?
N2 C5 H5 117.6 . . ?
C6 C5 H5 117.6 . . ?
C82 C6 C7 119.7(2) . . ?
C82 C6 C5 122.0(2) . . ?
C7 C6 C5 118.0(2) . . ?
C8 C7 C6 121.3(2) . . ?
C8 C7 H7 119.3 . . ?
C6 C7 H7 119.3 . . ?
C7 C8 C9 119.0(2) . . ?
C7 C8 H8 120.5 . . ?
C9 C8 H8 120.5 . . ?
C10 C9 C8 121.1(2) . . ?
C10 C9 H9 119.4 . . ?
C8 C9 H9 119.4 . . ?
C9 C10 C82 121.2(2) . . ?
C9 C10 H10 119.4 . . ?
C82 C10 H10 119.4 . . ?
O1 C82 C10 118.8(2) . . ?
O1 C82 C6 123.6(2) . . ?
C10 C82 C6 117.6(2) . . ?
O2 C12 C13 117.7(2) . . ?
O2 C12 C17 124.0(2) . . ?
C13 C12 C17 118.2(2) . . ?
C14 C13 C12 122.2(2) . . ?
C14 C13 H13 118.9 . . ?
C12 C13 H13 118.9 . . ?
C13 C14 C15 119.8(2) . . ?
C13 C14 H14 120.1 . . ?
C15 C14 H14 120.1 . . ?
C16 C15 C14 118.6(2) . . ?
C16 C15 N3 116.9(2) . . ?
C14 C15 N3 124.3(2) . . ?
C15 C16 C17 123.0(2) . . ?
C15 C16 H16 118.5 . . ?
C17 C16 H16 118.5 . . ?
C16 C17 C12 118.1(2) . . ?
C16 C17 C18 119.2(2) . . ?
C12 C17 C18 122.7(2) . . ?
N1 C18 C17 121.4(2) . . ?
N1 C18 C19 120.9(2) . . ?
C17 C18 C19 117.7(2) . . ?
C18 C19 H19A 109.5 . . ?
C18 C19 H19B 109.5 . . ?
H19A C19 H19B 109.5 . . ?
C18 C19 H19C 109.5 . . ?
H19A C19 H19C 109.5 . . ?
H19B C19 H19C 109.5 . . ?
O3 C20 N3 124.7(2) . . ?
O3 C20 N4 124.8(2) . . ?
N3 C20 N4 110.4(2) . . ?
C26 C21 C22 119.6(2) . . ?
C26 C21 N4 123.7(2) . . ?
C22 C21 N4 116.7(2) . . ?
C23 C22 C21 120.2(2) . . ?
C23 C22 H22 119.9 . . ?
C21 C22 H22 119.9 . . ?
C24 C23 C22 120.1(2) . . ?
C24 C23 H23 120.0 . . ?
C22 C23 H23 120.0 . . ?
C25 C24 C23 119.6(2) . . ?
C25 C24 H24 120.2 . . ?
C23 C24 H24 120.2 . . ?
C24 C25 C26 120.9(2) . . ?
C24 C25 H25 119.5 . . ?
C26 C25 H25 119.5 . . ?
C21 C26 C25 119.5(2) . . ?
C21 C26 H26 120.3 . . ?
C25 C26 H26 120.3 . . ?
O5 Ni2 N6 176.89(9) . . ?
O5 Ni2 O4 83.69(7) . . ?
N6 Ni2 O4 95.32(8) . . ?
O5 Ni2 N5 93.70(8) . . ?
N6 Ni2 N5 87.53(9) . . ?
O4 Ni2 N5 174.53(9) . . ?
C37 O4 Ni2 127.49(15) . . ?
C38 O5 Ni2 125.95(15) . . ?
C44 N5 C27 119.4(2) . . ?
C44 N5 Ni2 129.37(17) . . ?
C27 N5 Ni2 110.48(15) . . ?
C31 N6 C28 119.3(2) . . ?
C31 N6 Ni2 126.07(17) . . ?
C28 N6 Ni2 113.89(15) . . ?
C46 N7 C41 122.8(2) . . ?
C46 N7 H7A 117(2) . . ?
C41 N7 H7A 116(2) . . ?
C46 N8 C47 122.8(2) . . ?
C46 N8 H8A 117(2) . . ?
C47 N8 H8A 119(2) . . ?
N5 C27 C28 108.61(19) . . ?
N5 C27 H27A 110.0 . . ?
C28 C27 H27A 110.0 . . ?
N5 C27 H27B 110.0 . . ?
C28 C27 H27B 110.0 . . ?
H27A C27 H27B 108.3 . . ?
N6 C28 C27 104.96(18) . . ?
N6 C28 C30 107.7(2) . . ?
C27 C28 C30 111.2(2) . . ?
N6 C28 C29 113.4(2) . . ?
C27 C28 C29 108.5(2) . . ?
C30 C28 C29 111.0(2) . . ?
C28 C29 H29A 109.5 . . ?
C28 C29 H29B 109.5 . . ?
H29A C29 H29B 109.5 . . ?
C28 C29 H29C 109.5 . . ?
H29A C29 H29C 109.5 . . ?
H29B C29 H29C 109.5 . . ?
C28 C30 H30A 109.5 . . ?
C28 C30 H30B 109.5 . . ?
H30A C30 H30B 109.5 . . ?
C28 C30 H30C 109.5 . . ?
H30A C30 H30C 109.5 . . ?
H30B C30 H30C 109.5 . . ?
N6 C31 C32 125.5(2) . . ?
N6 C31 H31 117.2 . . ?
C32 C31 H31 117.2 . . ?
C33 C32 C37 119.8(2) . . ?
C33 C32 C31 118.3(2) . . ?
C37 C32 C31 121.9(2) . . ?
C34 C33 C32 121.3(2) . . ?
C34 C33 H33 119.3 . . ?
C32 C33 H33 119.3 . . ?
C33 C34 C35 118.7(2) . . ?
C33 C34 H34 120.6 . . ?
C35 C34 H34 120.6 . . ?
C36 C35 C34 121.2(2) . . ?
C36 C35 H35 119.4 . . ?
C34 C35 H35 119.4 . . ?
C35 C36 C37 121.2(2) . . ?
C35 C36 H36 119.4 . . ?
C37 C36 H36 119.4 . . ?
O4 C37 C36 119.1(2) . . ?
O4 C37 C32 123.2(2) . . ?
C36 C37 C32 117.7(2) . . ?
O5 C38 C39 117.2(2) . . ?
O5 C38 C43 124.2(2) . . ?
C39 C38 C43 118.6(2) . . ?
C40 C39 C38 122.0(2) . . ?
C40 C39 H39 119.0 . . ?
C38 C39 H39 119.0 . . ?
C39 C40 C41 120.0(2) . . ?
C39 C40 H40 120.0 . . ?
C41 C40 H40 120.0 . . ?
C42 C41 C40 119.0(2) . . ?
C42 C41 N7 119.3(2) . . ?
C40 C41 N7 121.7(2) . . ?
C41 C42 C43 122.3(2) . . ?
C41 C42 H42 118.9 . . ?
C43 C42 H42 118.9 . . ?
C42 C43 C38 118.1(2) . . ?
C42 C43 C44 120.4(2) . . ?
C38 C43 C44 121.5(2) . . ?
N5 C44 C43 120.7(2) . . ?
N5 C44 C45 119.9(2) . . ?
C43 C44 C45 119.3(2) . . ?
C44 C45 H45A 109.5 . . ?
C44 C45 H45B 109.5 . . ?
H45A C45 H45B 109.5 . . ?
C44 C45 H45C 109.5 . . ?
H45A C45 H45C 109.5 . . ?
H45B C45 H45C 109.5 . . ?
O6 C46 N7 124.4(2) . . ?
O6 C46 N8 123.2(2) . . ?
N7 C46 N8 112.4(2) . . ?
C48 C47 C52 120.0(3) . . ?
C48 C47 N8 120.6(3) . . ?
C52 C47 N8 119.4(3) . . ?
C47 C48 C49 119.6(3) . . ?
C47 C48 H48 120.2 . . ?
C49 C48 H48 120.2 . . ?
C50 C49 C48 120.7(3) . . ?
C50 C49 H49 119.6 . . ?
C48 C49 H49 119.6 . . ?
C49 C50 C51 119.8(3) . . ?
C49 C50 H50 120.1 . . ?
C51 C50 H50 120.1 . . ?
C50 C51 C52 120.2(3) . . ?
C50 C51 H51 119.9 . . ?
C52 C51 H51 119.9 . . ?
C47 C52 C51 119.7(3) . . ?
C47 C52 H52 120.2 . . ?
C51 C52 H52 120.2 . . ?
O8 Ni3 N10 178.13(9) . . ?
O8 Ni3 O7 84.79(8) . . ?
N10 Ni3 O7 95.48(9) . . ?
O8 Ni3 N9 93.35(9) . . ?
N10 Ni3 N9 86.43(10) . . ?
O7 Ni3 N9 177.29(9) . . ?
C63 O7 Ni3 126.30(16) . . ?
C64 O8 Ni3 126.41(15) . . ?
C70 N9 C53 123.5(2) . . ?
C70 N9 C53A 110.0(6) . . ?
C70 N9 Ni3 128.4(2) . . ?
C53 N9 Ni3 108.0(2) . . ?
C53A N9 Ni3 111.6(7) . . ?
C57 N10 C54 119.1(2) . . ?
C57 N10 Ni3 125.68(19) . . ?
C54 N10 Ni3 114.74(18) . . ?
C72 N11 C67 121.1(2) . . ?
C72 N11 H11 115(2) . . ?
C67 N11 H11 115(2) . . ?
C72 N12 C73 128.3(2) . . ?
C72 N12 H12 116(2) . . ?
C73 N12 H12 115(2) . . ?
C54 C53 N9 107.9(3) . . ?
C54 C53 H53A 110.1 . . ?
N9 C53 H53A 110.1 . . ?
C54 C53 H53B 110.1 . . ?
N9 C53 H53B 110.1 . . ?
H53A C53 H53B 108.4 . . ?
C53A C54 C55 136.6(9) . . ?
C53 C54 C55 112.7(3) . . ?
C53A C54 N10 107.6(7) . . ?
C53 C54 N10 104.9(3) . . ?
C55 C54 N10 113.4(3) . . ?
C53A C54 C56 70.7(9) . . ?
C53 C54 C56 109.4(3) . . ?
C55 C54 C56 108.5(3) . . ?
N10 C54 C56 107.8(2) . . ?
C54 C55 H55A 109.5 . . ?
C54 C55 H55B 109.5 . . ?
H55A C55 H55B 109.5 . . ?
C54 C55 H55C 109.5 . . ?
H55A C55 H55C 109.5 . . ?
H55B C55 H55C 109.5 . . ?
C54 C56 H56A 109.5 . . ?
C54 C56 H56B 109.5 . . ?
H56A C56 H56B 109.5 . . ?
C54 C56 H56C 109.5 . . ?
H56A C56 H56C 109.5 . . ?
H56B C56 H56C 109.5 . . ?
N10 C57 C58 125.3(2) . . ?
N10 C57 H57 117.3 . . ?
C58 C57 H57 117.3 . . ?
C59 C58 C63 120.3(2) . . ?
C59 C58 C57 117.7(2) . . ?
C63 C58 C57 121.7(2) . . ?
C60 C59 C58 121.1(2) . . ?
C60 C59 H59 119.5 . . ?
C58 C59 H59 119.5 . . ?
C59 C60 C61 119.1(2) . . ?
C59 C60 H60 120.4 . . ?
C61 C60 H60 120.4 . . ?
C62 C61 C60 120.8(2) . . ?
C62 C61 H61 119.6 . . ?
C60 C61 H61 119.6 . . ?
C61 C62 C63 121.3(2) . . ?
C61 C62 H62 119.4 . . ?
C63 C62 H62 119.4 . . ?
O7 C63 C62 119.2(2) . . ?
O7 C63 C58 123.5(2) . . ?
C62 C63 C58 117.3(2) . . ?
O8 C64 C65 117.0(2) . . ?
O8 C64 C69 124.3(2) . . ?
C65 C64 C69 118.6(2) . . ?
C66 C65 C64 122.0(2) . . ?
C66 C65 H65 119.0 . . ?
C64 C65 H65 119.0 . . ?
C65 C66 C67 119.9(2) . . ?
C65 C66 H66 120.1 . . ?
C67 C66 H66 120.1 . . ?
C68 C67 C66 119.0(2) . . ?
C68 C67 N11 119.3(2) . . ?
C66 C67 N11 121.6(2) . . ?
C67 C68 C69 122.6(2) . . ?
C67 C68 H68 118.7 . . ?
C69 C68 H68 118.7 . . ?
C68 C69 C64 117.9(2) . . ?
C68 C69 C70 120.4(2) . . ?
C64 C69 C70 121.0(2) . . ?
N9 C70 C69 121.4(2) . . ?
N9 C70 C71 120.6(2) . . ?
C69 C70 C71 117.9(2) . . ?
C70 C71 H71A 109.5 . . ?
C70 C71 H71B 109.5 . . ?
H71A C71 H71B 109.5 . . ?
C70 C71 H71C 109.5 . . ?
H71A C71 H71C 109.5 . . ?
H71B C71 H71C 109.5 . . ?
O9 C72 N12 125.0(2) . . ?
O9 C72 N11 123.4(2) . . ?
N12 C72 N11 111.6(2) . . ?
C78 C73 C74 119.2(2) . . ?
C78 C73 N12 124.2(2) . . ?
C74 C73 N12 116.6(2) . . ?
C75 C74 C73 120.6(2) . . ?
C75 C74 H74 119.7 . . ?
C73 C74 H74 119.7 . . ?
C76 C75 C74 120.6(2) . . ?
C76 C75 H75 119.7 . . ?
C74 C75 H75 119.7 . . ?
C75 C76 C77 118.6(3) . . ?
C75 C76 H76 120.7 . . ?
C77 C76 H76 120.7 . . ?
C78 C77 C76 121.6(3) . . ?
C78 C77 H77 119.2 . . ?
C76 C77 H77 119.2 . . ?
C77 C78 C73 119.3(2) . . ?
C77 C78 H78 120.4 . . ?
C73 C78 H78 120.4 . . ?
C80 O10 H10A 109.5 . . ?
C80 C79 H79A 109.5 . . ?
C80 C79 H79B 109.5 . . ?
H79A C79 H79B 109.5 . . ?
C80 C79 H79C 109.5 . . ?
H79A C79 H79C 109.5 . . ?
H79B C79 H79C 109.5 . . ?
O10 C80 C79 109.9(3) . . ?
O10 C80 H80A 109.7 . . ?
C79 C80 H80A 109.7 . . ?
O10 C80 H80B 109.7 . . ?
C79 C80 H80B 109.7 . . ?
H80A C80 H80B 108.2 . . ?
C54 C53A N9 110.4(11) . . ?
C54 C53A H53C 109.6 . . ?
N9 C53A H53C 109.6 . . ?
C54 C53A H53D 109.6 . . ?
N9 C53A H53D 109.6 . . ?
H53C C53A H53D 108.1 . . ?

loop_
_geom_bond_atom_site_label_1
_geom_bond_atom_site_label_2
_geom_bond_distance
_geom_bond_site_symmetry_2
_geom_bond_publ_flag
Ni1 O2 1.8353(17) . ?
Ni1 N2 1.857(2) . ?
Ni1 O1 1.8585(17) . ?
Ni1 N1 1.867(2) . ?
O1 C82 1.317(3) . ?
O2 C12 1.324(3) . ?
O3 C20 1.227(3) . ?
N1 C18 1.302(3) . ?
N1 C1 1.477(3) . ?
N2 C5 1.287(3) . ?
N2 C2 1.494(3) . ?
N3 C20 1.362(3) . ?
N3 C15 1.414(3) . ?
N3 H3 0.80(3) . ?
N4 C20 1.383(3) . ?
N4 C21 1.408(3) . ?
N4 H4 0.76(3) . ?
C1 C2 1.516(3) . ?
C1 H1A 0.9900 . ?
C1 H1B 0.9900 . ?
C2 C4 1.525(4) . ?
C2 C3 1.526(4) . ?
C3 H3A 0.9800 . ?
C3 H3B 0.9800 . ?
C3 H3C 0.9800 . ?
C4 H4A 0.9800 . ?
C4 H4B 0.9800 . ?
C4 H4C 0.9800 . ?
C5 C6 1.439(3) . ?
C5 H5 0.9500 . ?
C6 C82 1.414(4) . ?
C6 C7 1.418(4) . ?
C7 C8 1.375(4) . ?
C7 H7 0.9500 . ?
C8 C9 1.391(4) . ?
C8 H8 0.9500 . ?
C9 C10 1.384(4) . ?
C9 H9 0.9500 . ?
C10 C82 1.414(3) . ?
C10 H10 0.9500 . ?
C12 C13 1.412(3) . ?
C12 C17 1.415(3) . ?
C13 C14 1.380(3) . ?
C13 H13 0.9500 . ?
C14 C15 1.401(3) . ?
C14 H14 0.9500 . ?
C15 C16 1.380(3) . ?
C16 C17 1.409(3) . ?
C16 H16 0.9500 . ?
C17 C18 1.458(3) . ?
C18 C19 1.513(3) . ?
C19 H19A 0.9800 . ?
C19 H19B 0.9800 . ?
C19 H19C 0.9800 . ?
C21 C26 1.393(3) . ?
C21 C22 1.397(3) . ?
C22 C23 1.394(4) . ?
C22 H22 0.9500 . ?
C23 C24 1.388(4) . ?
C23 H23 0.9500 . ?
C24 C25 1.383(4) . ?
C24 H24 0.9500 . ?
C25 C26 1.398(4) . ?
C25 H25 0.9500 . ?
C26 H26 0.9500 . ?
Ni2 O5 1.8332(17) . ?
Ni2 N6 1.849(2) . ?
Ni2 O4 1.8507(17) . ?
Ni2 N5 1.867(2) . ?
O4 C37 1.319(3) . ?
O5 C38 1.319(3) . ?
O6 C46 1.226(3) . ?
N5 C44 1.299(3) . ?
N5 C27 1.477(3) . ?
N6 C31 1.295(3) . ?
N6 C28 1.496(3) . ?
N7 C46 1.368(3) . ?
N7 C41 1.418(3) . ?
N7 H7A 0.81(3) . ?
N8 C46 1.376(3) . ?
N8 C47 1.422(3) . ?
N8 H8A 0.82(3) . ?
C27 C28 1.522(3) . ?
C27 H27A 0.9900 . ?
C27 H27B 0.9900 . ?
C28 C30 1.529(3) . ?
C28 C29 1.534(3) . ?
C29 H29A 0.9800 . ?
C29 H29B 0.9800 . ?
C29 H29C 0.9800 . ?
C30 H30A 0.9800 . ?
C30 H30B 0.9800 . ?
C30 H30C 0.9800 . ?
C31 C32 1.430(3) . ?
C31 H31 0.9500 . ?
C32 C33 1.413(3) . ?
C32 C37 1.418(3) . ?
C33 C34 1.376(4) . ?
C33 H33 0.9500 . ?
C34 C35 1.406(4) . ?
C34 H34 0.9500 . ?
C35 C36 1.374(4) . ?
C35 H35 0.9500 . ?
C36 C37 1.413(3) . ?
C36 H36 0.9500 . ?
C38 C39 1.414(3) . ?
C38 C43 1.417(3) . ?
C39 C40 1.371(3) . ?
C39 H39 0.9500 . ?
C40 C41 1.407(3) . ?
C40 H40 0.9500 . ?
C41 C42 1.381(3) . ?
C42 C43 1.416(3) . ?
C42 H42 0.9500 . ?
C43 C44 1.465(3) . ?
C44 C45 1.510(3) . ?
C45 H45A 0.9800 . ?
C45 H45B 0.9800 . ?
C45 H45C 0.9800 . ?
C47 C48 1.382(4) . ?
C47 C52 1.393(4) . ?
C48 C49 1.397(4) . ?
C48 H48 0.9500 . ?
C49 C50 1.375(5) . ?
C49 H49 0.9500 . ?
C50 C51 1.382(5) . ?
C50 H50 0.9500 . ?
C51 C52 1.397(4) . ?
C51 H51 0.9500 . ?
C52 H52 0.9500 . ?
Ni3 O8 1.8278(17) . ?
Ni3 N10 1.846(2) . ?
Ni3 O7 1.8568(17) . ?
Ni3 N9 1.858(2) . ?
O7 C63 1.321(3) . ?
O8 C64 1.325(3) . ?
O9 C72 1.225(3) . ?
N9 C70 1.296(4) . ?
N9 C53 1.498(4) . ?
N9 C53A 1.504(15) . ?
N10 C57 1.289(3) . ?
N10 C54 1.505(4) . ?
N11 C72 1.380(3) . ?
N11 C67 1.417(3) . ?
N11 H11 0.88(3) . ?
N12 C72 1.370(3) . ?
N12 C73 1.402(3) . ?
N12 H12 0.77(3) . ?
C53 C54 1.486(5) . ?
C53 H53A 0.9900 . ?
C53 H53B 0.9900 . ?
C54 C53A 1.434(15) . ?
C54 C55 1.494(4) . ?
C54 C56 1.573(5) . ?
C55 H55A 0.9800 . ?
C55 H55B 0.9800 . ?
C55 H55C 0.9800 . ?
C56 H56A 0.9800 . ?
C56 H56B 0.9800 . ?
C56 H56C 0.9800 . ?
C57 C58 1.432(4) . ?
C57 H57 0.9500 . ?
C58 C59 1.410(4) . ?
C58 C63 1.417(3) . ?
C59 C60 1.372(4) . ?
C59 H59 0.9500 . ?
C60 C61 1.402(4) . ?
C60 H60 0.9500 . ?
C61 C62 1.381(4) . ?
C61 H61 0.9500 . ?
C62 C63 1.415(4) . ?
C62 H62 0.9500 . ?
C64 C65 1.410(3) . ?
C64 C69 1.421(3) . ?
C65 C66 1.377(3) . ?
C65 H65 0.9500 . ?
C66 C67 1.401(3) . ?
C66 H66 0.9500 . ?
C67 C68 1.382(4) . ?
C68 C69 1.410(3) . ?
C68 H68 0.9500 . ?
C69 C70 1.469(4) . ?
C70 C71 1.518(4) . ?
C71 H71A 0.9800 . ?
C71 H71B 0.9800 . ?
C71 H71C 0.9800 . ?
C73 C78 1.393(4) . ?
C73 C74 1.397(3) . ?
C74 C75 1.382(4) . ?
C74 H74 0.9500 . ?
C75 C76 1.382(4) . ?
C75 H75 0.9500 . ?
C76 C77 1.393(4) . ?
C76 H76 0.9500 . ?
C77 C78 1.387(4) . ?
C77 H77 0.9500 . ?
C78 H78 0.9500 . ?
O10 C80 1.393(4) . ?
O10 H10A 0.8400 . ?
C79 C80 1.486(5) . ?
C79 H79A 0.9800 . ?
C79 H79B 0.9800 . ?
C79 H79C 0.9800 . ?
C80 H80A 0.9900 . ?
C80 H80B 0.9900 . ?
C53A H53C 0.9900 . ?
C53A H53D 0.9900 . ?
O11 C11 1.346(9) . ?

loop_
_geom_hbond_atom_site_label_D
_geom_hbond_atom_site_label_H
_geom_hbond_atom_site_label_A
_geom_hbond_distance_DH
_geom_hbond_distance_HA
_geom_hbond_distance_DA
_geom_hbond_angle_DHA
_geom_hbond_site_symmetry_A
N3 H3 O8 0.80(3) 1.97(3) 2.754(3) 166(3) .
N4 H4 O7 0.76(3) 2.43(3) 3.150(3) 161(3) .
N7 H7A O2 0.81(3) 2.13(3) 2.884(3) 154(3) 1_655
N8 H8A O1 0.82(3) 2.24(3) 3.043(3) 165(3) 1_655
N11 H11 O5 0.88(3) 2.06(3) 2.906(3) 160(3) .
N12 H12 O4 0.77(3) 2.24(3) 2.986(3) 161(3) .
N12 H12 O5 0.77(3) 2.49(3) 3.090(3) 135(3) .
O10 H10A O3 0.84 2.04 2.875(3) 177.4 1_655

loop_
_geom_torsion_atom_site_label_1
_geom_torsion_atom_site_label_2
_geom_torsion_atom_site_label_3
_geom_torsion_atom_site_label_4
_geom_torsion
_geom_torsion_site_symmetry_1
_geom_torsion_site_symmetry_2
_geom_torsion_site_symmetry_3
_geom_torsion_site_symmetry_4
_geom_torsion_publ_flag
O2 Ni1 O1 C82 -171.7(2) . . . . ?
N2 Ni1 O1 C82 11.3(2) . . . . ?
O1 Ni1 O2 C12 -176.0(2) . . . . ?
N1 Ni1 O2 C12 8.6(2) . . . . ?
O2 Ni1 N1 C18 5.1(2) . . . . ?
N2 Ni1 N1 C18 -177.7(2) . . . . ?
O2 Ni1 N1 C1 175.64(17) . . . . ?
N2 Ni1 N1 C1 -7.16(17) . . . . ?
O1 Ni1 N2 C5 -10.4(2) . . . . ?
N1 Ni1 N2 C5 165.1(2) . . . . ?
O1 Ni1 N2 C2 166.49(17) . . . . ?
N1 Ni1 N2 C2 -18.01(17) . . . . ?
C18 N1 C1 C2 -158.6(2) . . . . ?
Ni1 N1 C1 C2 29.9(2) . . . . ?
C5 N2 C2 C1 -145.8(2) . . . . ?
Ni1 N2 C2 C1 37.1(2) . . . . ?
C5 N2 C2 C4 96.6(3) . . . . ?
Ni1 N2 C2 C4 -80.5(2) . . . . ?
C5 N2 C2 C3 -26.4(3) . . . . ?
Ni1 N2 C2 C3 156.47(19) . . . . ?
N1 C1 C2 N2 -41.5(3) . . . . ?
N1 C1 C2 C4 74.3(3) . . . . ?
N1 C1 C2 C3 -164.1(2) . . . . ?
C2 N2 C5 C6 -171.6(2) . . . . ?
Ni1 N2 C5 C6 5.0(4) . . . . ?
N2 C5 C6 C82 3.4(4) . . . . ?
N2 C5 C6 C7 177.6(2) . . . . ?
C82 C6 C7 C8 0.3(4) . . . . ?
C5 C6 C7 C8 -174.0(2) . . . . ?
C6 C7 C8 C9 -1.4(4) . . . . ?
C7 C8 C9 C10 0.1(4) . . . . ?
C8 C9 C10 C82 2.3(4) . . . . ?
Ni1 O1 C82 C10 174.67(18) . . . . ?
Ni1 O1 C82 C6 -6.8(4) . . . . ?
C9 C10 C82 O1 175.3(2) . . . . ?
C9 C10 C82 C6 -3.4(4) . . . . ?
C7 C6 C82 O1 -176.5(2) . . . . ?
C5 C6 C82 O1 -2.5(4) . . . . ?
C7 C6 C82 C10 2.0(4) . . . . ?
C5 C6 C82 C10 176.1(2) . . . . ?
Ni1 O2 C12 C13 168.69(18) . . . . ?
Ni1 O2 C12 C17 -13.7(3) . . . . ?
O2 C12 C13 C14 176.6(2) . . . . ?
C17 C12 C13 C14 -1.1(4) . . . . ?
C12 C13 C14 C15 0.2(4) . . . . ?
C13 C14 C15 C16 0.9(4) . . . . ?
C13 C14 C15 N3 177.5(2) . . . . ?
C20 N3 C15 C16 -145.3(2) . . . . ?
C20 N3 C15 C14 38.2(4) . . . . ?
C14 C15 C16 C17 -1.2(4) . . . . ?
N3 C15 C16 C17 -178.0(2) . . . . ?
C15 C16 C17 C12 0.3(4) . . . . ?
C15 C16 C17 C18 179.0(2) . . . . ?
O2 C12 C17 C16 -176.7(2) . . . . ?
C13 C12 C17 C16 0.9(3) . . . . ?
O2 C12 C17 C18 4.6(4) . . . . ?
C13 C12 C17 C18 -177.8(2) . . . . ?
C1 N1 C18 C17 176.5(2) . . . . ?
Ni1 N1 C18 C17 -13.5(4) . . . . ?
C1 N1 C18 C19 -2.4(4) . . . . ?
Ni1 N1 C18 C19 167.50(19) . . . . ?
C16 C17 C18 N1 -169.3(2) . . . . ?
C12 C17 C18 N1 9.4(4) . . . . ?
C16 C17 C18 C19 9.7(3) . . . . ?
C12 C17 C18 C19 -171.7(2) . . . . ?
C15 N3 C20 O3 -6.1(4) . . . . ?
C15 N3 C20 N4 173.5(2) . . . . ?
C21 N4 C20 O3 -1.1(4) . . . . ?
C21 N4 C20 N3 179.3(2) . . . . ?
C20 N4 C21 C26 11.7(4) . . . . ?
C20 N4 C21 C22 -168.0(2) . . . . ?
C26 C21 C22 C23 -2.4(4) . . . . ?
N4 C21 C22 C23 177.4(2) . . . . ?
C21 C22 C23 C24 0.6(4) . . . . ?
C22 C23 C24 C25 1.0(4) . . . . ?
C23 C24 C25 C26 -0.9(4) . . . . ?
C22 C21 C26 C25 2.4(4) . . . . ?
N4 C21 C26 C25 -177.3(2) . . . . ?
C24 C25 C26 C21 -0.8(4) . . . . ?
O5 Ni2 O4 C37 174.8(2) . . . . ?
N6 Ni2 O4 C37 -2.2(2) . . . . ?
O4 Ni2 O5 C38 -164.6(2) . . . . ?
N5 Ni2 O5 C38 20.3(2) . . . . ?
O5 Ni2 N5 C44 -3.4(2) . . . . ?
N6 Ni2 N5 C44 173.7(2) . . . . ?
O5 Ni2 N5 C27 166.57(16) . . . . ?
N6 Ni2 N5 C27 -16.29(16) . . . . ?
O4 Ni2 N6 C31 7.0(2) . . . . ?
N5 Ni2 N6 C31 -177.6(2) . . . . ?
O4 Ni2 N6 C28 177.01(16) . . . . ?
N5 Ni2 N6 C28 -7.67(17) . . . . ?
C44 N5 C27 C28 -152.9(2) . . . . ?
Ni2 N5 C27 C28 36.0(2) . . . . ?
C31 N6 C28 C27 -161.1(2) . . . . ?
Ni2 N6 C28 C27 28.2(2) . . . . ?
C31 N6 C28 C30 80.4(3) . . . . ?
Ni2 N6 C28 C30 -90.3(2) . . . . ?
C31 N6 C28 C29 -42.9(3) . . . . ?
Ni2 N6 C28 C29 146.44(17) . . . . ?
N5 C27 C28 N6 -40.0(2) . . . . ?
N5 C27 C28 C30 76.2(2) . . . . ?
N5 C27 C28 C29 -161.5(2) . . . . ?
C28 N6 C31 C32 -176.4(2) . . . . ?
Ni2 N6 C31 C32 -6.9(4) . . . . ?
N6 C31 C32 C33 -178.9(2) . . . . ?
N6 C31 C32 C37 0.1(4) . . . . ?
C37 C32 C33 C34 -1.6(4) . . . . ?
C31 C32 C33 C34 177.5(2) . . . . ?
C32 C33 C34 C35 -1.0(4) . . . . ?
C33 C34 C35 C36 1.6(4) . . . . ?
C34 C35 C36 C37 0.6(4) . . . . ?
Ni2 O4 C37 C36 177.43(18) . . . . ?
Ni2 O4 C37 C32 -3.0(4) . . . . ?
C35 C36 C37 O4 176.4(2) . . . . ?
C35 C36 C37 C32 -3.2(4) . . . . ?
C33 C32 C37 O4 -175.9(2) . . . . ?
C31 C32 C37 O4 5.0(4) . . . . ?
C33 C32 C37 C36 3.7(4) . . . . ?
C31 C32 C37 C36 -175.4(2) . . . . ?
Ni2 O5 C38 C39 159.58(17) . . . . ?
Ni2 O5 C38 C43 -22.7(3) . . . . ?
O5 C38 C39 C40 177.6(2) . . . . ?
C43 C38 C39 C40 -0.3(4) . . . . ?
C38 C39 C40 C41 -0.9(4) . . . . ?
C39 C40 C41 C42 1.5(4) . . . . ?
C39 C40 C41 N7 179.1(2) . . . . ?
C46 N7 C41 C42 -136.5(3) . . . . ?
C46 N7 C41 C40 45.9(4) . . . . ?
C40 C41 C42 C43 -1.0(4) . . . . ?
N7 C41 C42 C43 -178.7(2) . . . . ?
C41 C42 C43 C38 -0.1(4) . . . . ?
C41 C42 C43 C44 179.5(2) . . . . ?
O5 C38 C43 C42 -177.0(2) . . . . ?
C39 C38 C43 C42 0.7(3) . . . . ?
O5 C38 C43 C44 3.5(4) . . . . ?
C39 C38 C43 C44 -178.8(2) . . . . ?
C27 N5 C44 C43 179.4(2) . . . . ?
Ni2 N5 C44 C43 -11.4(3) . . . . ?
C27 N5 C44 C45 -2.5(3) . . . . ?
Ni2 N5 C44 C45 166.72(18) . . . . ?
C42 C43 C44 N5 -165.8(2) . . . . ?
C38 C43 C44 N5 13.8(4) . . . . ?
C42 C43 C44 C45 16.1(3) . . . . ?
C38 C43 C44 C45 -164.3(2) . . . . ?
C41 N7 C46 O6 -7.4(4) . . . . ?
C41 N7 C46 N8 173.4(2) . . . . ?
C47 N8 C46 O6 -1.6(4) . . . . ?
C47 N8 C46 N7 177.6(2) . . . . ?
C46 N8 C47 C48 52.6(4) . . . . ?
C46 N8 C47 C52 -128.7(3) . . . . ?
C52 C47 C48 C49 0.6(4) . . . . ?
N8 C47 C48 C49 179.3(3) . . . . ?
C47 C48 C49 C50 0.4(5) . . . . ?
C48 C49 C50 C51 -1.4(5) . . . . ?
C49 C50 C51 C52 1.4(5) . . . . ?
C48 C47 C52 C51 -0.6(4) . . . . ?
N8 C47 C52 C51 -179.3(3) . . . . ?
C50 C51 C52 C47 -0.4(4) . . . . ?
O8 Ni3 O7 C63 168.54(19) . . . . ?
N10 Ni3 O7 C63 -9.6(2) . . . . ?
O7 Ni3 O8 C64 -160.4(2) . . . . ?
N9 Ni3 O8 C64 21.6(2) . . . . ?
O8 Ni3 N9 C70 -22.5(3) . . . . ?
N10 Ni3 N9 C70 155.6(3) . . . . ?
O8 Ni3 N9 C53 154.7(2) . . . . ?
N10 Ni3 N9 C53 -27.2(2) . . . . ?
O8 Ni3 N9 C53A -164.0(9) . . . . ?
N10 Ni3 N9 C53A 14.1(9) . . . . ?
O7 Ni3 N10 C57 14.0(3) . . . . ?
N9 Ni3 N10 C57 -167.9(3) . . . . ?
O7 Ni3 N10 C54 -174.0(2) . . . . ?
N9 Ni3 N10 C54 4.1(2) . . . . ?
C70 N9 C53 C54 -137.4(3) . . . . ?
Ni3 N9 C53 C54 45.2(3) . . . . ?
N9 C53 C54 C55 -164.2(3) . . . . ?
N9 C53 C54 N10 -40.4(4) . . . . ?
N9 C53 C54 C56 75.0(3) . . . . ?
C57 N10 C54 C53A 150.8(10) . . . . ?
Ni3 N10 C54 C53A -21.7(10) . . . . ?
C57 N10 C54 C53 -167.5(3) . . . . ?
Ni3 N10 C54 C53 20.0(3) . . . . ?
C57 N10 C54 C55 -44.1(4) . . . . ?
Ni3 N10 C54 C55 143.4(2) . . . . ?
C57 N10 C54 C56 76.0(3) . . . . ?
Ni3 N10 C54 C56 -96.5(2) . . . . ?
C54 N10 C57 C58 179.5(3) . . . . ?
Ni3 N10 C57 C58 -8.9(4) . . . . ?
N10 C57 C58 C59 -179.5(3) . . . . ?
N10 C57 C58 C63 -5.1(4) . . . . ?
C63 C58 C59 C60 -2.7(4) . . . . ?
C57 C58 C59 C60 171.7(2) . . . . ?
C58 C59 C60 C61 -0.7(4) . . . . ?
C59 C60 C61 C62 2.0(4) . . . . ?
C60 C61 C62 C63 0.2(4) . . . . ?
Ni3 O7 C63 C62 179.09(17) . . . . ?
Ni3 O7 C63 C58 -0.3(3) . . . . ?
C61 C62 C63 O7 177.1(2) . . . . ?
C61 C62 C63 C58 -3.5(4) . . . . ?
C59 C58 C63 O7 -175.9(2) . . . . ?
C57 C58 C63 O7 9.9(4) . . . . ?
C59 C58 C63 C62 4.7(4) . . . . ?
C57 C58 C63 C62 -169.5(2) . . . . ?
Ni3 O8 C64 C65 171.33(16) . . . . ?
Ni3 O8 C64 C69 -10.4(3) . . . . ?
O8 C64 C65 C66 179.4(2) . . . . ?
C69 C64 C65 C66 1.0(4) . . . . ?
C64 C65 C66 C67 -0.6(4) . . . . ?
C65 C66 C67 C68 0.0(4) . . . . ?
C65 C66 C67 N11 -179.9(2) . . . . ?
C72 N11 C67 C68 -125.2(3) . . . . ?
C72 N11 C67 C66 54.7(3) . . . . ?
C66 C67 C68 C69 0.2(4) . . . . ?
N11 C67 C68 C69 -179.9(2) . . . . ?
C67 C68 C69 C64 0.1(4) . . . . ?
C67 C68 C69 C70 -170.2(2) . . . . ?
O8 C64 C69 C68 -179.0(2) . . . . ?
C65 C64 C69 C68 -0.7(4) . . . . ?
O8 C64 C69 C70 -8.7(4) . . . . ?
C65 C64 C69 C70 169.6(2) . . . . ?
C53 N9 C70 C69 -165.6(3) . . . . ?
C53A N9 C70 C69 153.1(10) . . . . ?
Ni3 N9 C70 C69 11.2(4) . . . . ?
C53 N9 C70 C71 11.7(5) . . . . ?
C53A N9 C70 C71 -29.5(10) . . . . ?
Ni3 N9 C70 C71 -171.5(2) . . . . ?
C68 C69 C70 N9 178.3(3) . . . . ?
C64 C69 C70 N9 8.3(4) . . . . ?
C68 C69 C70 C71 0.9(4) . . . . ?
C64 C69 C70 C71 -169.1(3) . . . . ?
C73 N12 C72 O9 9.7(4) . . . . ?
C73 N12 C72 N11 -170.4(2) . . . . ?
C67 N11 C72 O9 -13.4(4) . . . . ?
C67 N11 C72 N12 166.7(2) . . . . ?
C72 N12 C73 C78 5.6(4) . . . . ?
C72 N12 C73 C74 -175.8(2) . . . . ?
C78 C73 C74 C75 -1.7(4) . . . . ?
N12 C73 C74 C75 179.6(2) . . . . ?
C73 C74 C75 C76 0.5(4) . . . . ?
C74 C75 C76 C77 0.6(4) . . . . ?
C75 C76 C77 C78 -0.5(5) . . . . ?
C76 C77 C78 C73 -0.7(4) . . . . ?
C74 C73 C78 C77 1.8(4) . . . . ?
N12 C73 C78 C77 -179.6(3) . . . . ?
C55 C54 C53A N9 -128.0(9) . . . . ?
N10 C54 C53A N9 31.9(16) . . . . ?
C56 C54 C53A N9 135.2(16) . . . . ?
C70 N9 C53A C54 -179.0(11) . . . . ?
Ni3 N9 C53A C54 -30.3(17) . . . . ?
